data_1573469
loop_
_publ_author_name
'Panda, Subhra Jyoti'
'Khator, Kanha Ram'
'Deswal, Priyanka'
'Nayak, Shashwat'
'Pandey, Durgesh'
'Patel, Suraj K.'
'Agarwala, Suraj'
'Ghosh, Dibyajyoti'
'Senanayak, Satyaprasad P.'
'Purohit, Chandra Shekhar'

_publ_section_title
;
 Silver-Purine MOFs for High-Performance Multi-Terminal Neuromorphic
 Memory
;
_journal_name_full 'Materials Horizons'
_journal_paper_doi 10.1039/D4MH01425A
_journal_year 2025
_chemical_formula_moiety 'C24 H21 Ag2 Cl3 N12, 2(F6 P)'
_chemical_formula_sum 'C24 H21 Ag2 Cl3 F12 N12 P2'
_chemical_formula_weight 1089.56
_space_group_crystal_system triclinic
_space_group_IT_number 2
_space_group_name_Hall '-P 1'
_space_group_name_H-M_alt 'P -1'
_atom_sites_solution_hydrogens geom
_atom_sites_solution_primary dual
_audit_creation_date 2024-12-06
_audit_creation_method
;
Olex2 1.5
(compiled 2024.02.16 svn.r378c4104 for OlexSys, GUI svn.r6928)
;
_audit_update_record
;
2024-12-08 deposited with the CCDC.	2024-12-13 downloaded from the CCDC.
;
_cell_angle_alpha 72.495(2)
_cell_angle_beta 82.655(2)
_cell_angle_gamma 74.413(2)
_cell_formula_units_Z 2
_cell_length_a 8.0608(2)
_cell_length_b 14.5789(3)
_cell_length_c 16.1846(4)
_cell_measurement_reflns_used 24580
_cell_measurement_temperature 100.01(10)
_cell_measurement_theta_max 32.7210
_cell_measurement_theta_min 3.6290
_cell_volume 1744.90(8)
_computing_cell_refinement 'CrysAlisPro 1.171.42.52a (Rigaku OD, 2022)'
_computing_data_collection 'CrysAlisPro 1.171.42.52a (Rigaku OD, 2022)'
_computing_data_reduction 'CrysAlisPro 1.171.42.52a (Rigaku OD, 2022)'
_computing_molecular_graphics 'Olex2 1.5 (Dolomanov et al., 2009)'
_computing_publication_material 'Olex2 1.5 (Dolomanov et al., 2009)'
_computing_structure_refinement 'SHELXL 2019/2 (Sheldrick, 2015)'
_computing_structure_solution 'SHELXT 2014/5 (Sheldrick, 2014)'
_diffrn_ambient_environment N~2~
_diffrn_ambient_temperature 100.01(10)
_diffrn_detector 'Hybrid Pixel Array Detector'
_diffrn_detector_area_resol_mean 5.8140
_diffrn_detector_type 'Pilatus 200K'
_diffrn_measured_fraction_theta_full 0.9980
_diffrn_measured_fraction_theta_max 0.8559
_diffrn_measurement_details
;
List of Runs (angles in degrees, time in seconds):

  # Type    Start    End  Width  t~exp~   \w     \q     \k     \f   Frames
#--------------------------------------------------------------------------
  1  \w     -5.00  53.00   0.50    2.00    --    9.90-112.00-141.00  116
  2  \w    -42.00  33.00   0.50    2.00    --    9.90 -77.00 -30.00  150
  3  \w    -59.00  16.00   0.50    2.00    --    9.90 -19.00   0.00  150
  4  \w    -56.00  13.00   0.50    2.00    --    9.90 -37.00  60.00  138
  5  \w    -42.00  13.00   0.50    2.00    --  -10.68 -77.00  90.00  110
  6  \w    -77.00  -7.00   0.50    2.00    --  -10.68 -37.00 -90.00  140
  7  \w    -42.00  13.00   0.50    2.00    --  -10.68 -77.00 -60.00  110
  8  \w    -42.00  13.00   0.50    2.00    --  -10.68 -77.00-120.00  110
  9  \w    -34.00  21.00   0.50    2.00    --  -10.68  77.00 120.00  110
 10  \w    -22.00  11.00   0.50    2.00    --  -10.68 -77.00-180.00   66
 11  \w     -7.00  26.00   0.50    2.00    --  -10.68  37.00 -30.00   66
 12  \w     -7.00  49.00   0.50    2.00    --  -10.68  37.00-150.00  112
 13  \w    -42.00   9.00   0.50    2.00    --  -10.68 -77.00  30.00  102
;
_diffrn_measurement_device 'four-circle diffractometer'
_diffrn_measurement_device_type 'SuperNova, Dual, Cu at home/near, Pilatus 200K'
_diffrn_measurement_method '\w scans'
_diffrn_orient_matrix_type 'CrysAlisPro convention (1999,Acta A55,543-557)'
_diffrn_orient_matrix_UB_11 0.0444280000
_diffrn_orient_matrix_UB_12 0.0370433000
_diffrn_orient_matrix_UB_13 -0.0035729000
_diffrn_orient_matrix_UB_21 0.0171260000
_diffrn_orient_matrix_UB_22 0.0045418000
_diffrn_orient_matrix_UB_23 -0.0449569000
_diffrn_orient_matrix_UB_31 -0.0781031000
_diffrn_orient_matrix_UB_32 0.0370622000
_diffrn_orient_matrix_UB_33 -0.0091317000
_diffrn_radiation_monochromator mirror
_diffrn_radiation_probe x-ray
_diffrn_radiation_type 'Mo K\a'
_diffrn_radiation_wavelength 0.71073
_diffrn_reflns_av_R_equivalents 0.0451
_diffrn_reflns_av_unetI/netI 0.0446
_diffrn_reflns_Laue_measured_fraction_full 0.997
_diffrn_reflns_Laue_measured_fraction_max 0.856
_diffrn_reflns_limit_h_max 11
_diffrn_reflns_limit_h_min -12
_diffrn_reflns_limit_k_max 22
_diffrn_reflns_limit_k_min -21
_diffrn_reflns_limit_l_max 23
_diffrn_reflns_limit_l_min -23
_diffrn_reflns_number 42398
_diffrn_reflns_point_group_measured_fraction_full 0.997
_diffrn_reflns_point_group_measured_fraction_max 0.856
_diffrn_reflns_theta_full 25.242
_diffrn_reflns_theta_max 32.852
_diffrn_reflns_theta_min 3.334
_diffrn_source 'micro-focus sealed X-ray tube'
_diffrn_source_type 'SuperNova (Mo) X-ray Source'
_exptl_absorpt_coefficient_mu 1.549
_exptl_absorpt_correction_T_max 1.00000
_exptl_absorpt_correction_T_min 0.86889
_exptl_absorpt_correction_type multi-scan
_exptl_absorpt_process_details
;
CrysAlisPro 1.171.42.52a (Rigaku Oxford Diffraction, 2022)
Empirical absorption correction using spherical harmonics,
implemented in SCALE3 ABSPACK scaling algorithm.
;
_exptl_crystal_colour 'clear light colourless'
_exptl_crystal_colour_lustre clear
_exptl_crystal_colour_modifier light
_exptl_crystal_colour_primary colourless
_exptl_crystal_density_diffrn 2.074
_exptl_crystal_description block
_exptl_crystal_F_000 1064
_exptl_crystal_preparation 'As per the reaction scheme'
_exptl_crystal_recrystallization_method 'Slow evaporation'
_exptl_crystal_size_max 0.32
_exptl_crystal_size_mid 0.27
_exptl_crystal_size_min 0.25
_refine_diff_density_max 1.821
_refine_diff_density_min -0.758
_refine_diff_density_rms 0.117
_refine_ls_extinction_method none
_refine_ls_goodness_of_fit_ref 1.056
_refine_ls_hydrogen_treatment constr
_refine_ls_matrix_type full
_refine_ls_number_parameters 527
_refine_ls_number_reflns 11122
_refine_ls_number_restraints 12
_refine_ls_restrained_S_all 1.058
_refine_ls_R_factor_all 0.0505
_refine_ls_R_factor_gt 0.0389
_refine_ls_shift/su_max 0.001
_refine_ls_shift/su_mean 0.000
_refine_ls_structure_factor_coef Fsqd
_refine_ls_weighting_details 'w=1/[\s^2^(Fo^2^)+(0.0111P)^2^+4.2514P] where P=(Fo^2^+2Fc^2^)/3'
_refine_ls_weighting_scheme calc
_refine_ls_wR_factor_gt 0.0762
_refine_ls_wR_factor_ref 0.0799
_reflns_Friedel_coverage 0.000
_reflns_number_gt 9201
_reflns_number_total 11122
_reflns_threshold_expression 'I > 2\s(I)'
_cod_data_source_file d4mh01425a2.cif
_cod_data_source_block sjp-db-pf_auto
_cod_database_code 1573469
_shelx_shelxl_version_number 2019/2
_chemical_oxdiff_formula 'C H N Ag O Cl P F'
_chemical_oxdiff_usercomment 'COLOURLESS BLOCKS'
_shelx_space_group_comment
;
The symmetry employed for this shelxl refinement is uniquely defined
by the following loop, which should always be used as a source of
symmetry information in preference to the above space-group names.
They are only intended as comments.
;
_shelx_estimated_absorpt_t_max 0.698
_shelx_estimated_absorpt_t_min 0.637
_diffrn_oxdiff_digest_frames
;
018297ebed789b501b24cb2dfd52ad7812000269750
;
_reflns_odcompleteness_completeness 99.80
_reflns_odcompleteness_iscentric 1
_reflns_odcompleteness_theta 29.51
_olex2_refinement_description
;
1. Fixed Uiso
 At 1.2 times of:
  All C(H) groups, All C(H,H) groups
2. Restrained distances
 C12'-C11' = C11A-C12A = C11C-C12C = C3-C1 = C11B-C12B = C11"-C12"
 1.303 with sigma of 0.01
 C3-C10 = C10-C11C
 1.495 with sigma of 0.01
 C11"-C10B = C10B-C11B
 1.495 with sigma of 0.01
 C11A-C10A
 1.495 with sigma of 0.01
 C11'-C10A
 1.495 with sigma of 0.01
3. Uiso/Uaniso restraints and constraints
Uanis(Ag2) = Uanis(Ag2')
Uanis(C11') = Uanis(C11A)
Uanis(C12A) = Uanis(C12')
Uanis(C11C) = Uanis(C3)
Uanis(C12C) = Uanis(C1)
Uanis(C12") = Uanis(C12B)
Uanis(C11") = Uanis(C11B)
Uanis(C12B) = Uanis(C12")
4. Others
 Sof(C11C)=Sof(H11C)=1-FVAR(1)
 Sof(C3)=Sof(H3)=FVAR(1)
 Sof(C1)=Sof(H1A)=Sof(H1B)=1-FVAR(2)
 Sof(C12C)=Sof(H12G)=Sof(H12H)=FVAR(2)
 Sof(Ag2)=1-FVAR(3)
 Sof(Ag2')=FVAR(3)
 Sof(C11A)=Sof(H11A)=1-FVAR(4)
 Sof(C11')=Sof(H11')=FVAR(4)
 Sof(C12A)=Sof(H12A)=Sof(H12B)=1-FVAR(5)
 Sof(C12')=Sof(H12C)=Sof(H12D)=FVAR(5)
 Sof(C11")=Sof(H11")=1-FVAR(6)
 Sof(C11B)=Sof(H11B)=FVAR(6)
 Sof(C12B)=Sof(H12I)=Sof(H12J)=1-FVAR(7)
 Sof(C12")=Sof(H12E)=Sof(H12F)=FVAR(7)
5.a Secondary CH2 refined with riding coordinates:
 C10(H10A,H10B), C10A(H10C,H10D), C10B(H10E,H10F)
5.b Aromatic/amide H refined with riding coordinates:
 C11A(H11A), C2(H2), C2A(H2A), C2B(H2B), C8(H8), C8A(H8A), C8B(H8B),
 C11'(H11'), C11"(H11"), C11C(H11C), C3(H3), C11B(H11B)
5.c X=CH2 refined with riding coordinates:
 C12A(H12A,H12B), C12'(H12C,H12D), C12"(H12E,H12F), C12C(H12G,H12H), C1(H1A,
 H1B), C12B(H12I,H12J)
;
_olex2_exptl_crystal_mounting_method 'Mounted on the loop'
_olex2_submission_special_instructions 'No special instructions were received'
_oxdiff_exptl_absorpt_empirical_details
;
Empirical correction (ABSPACK) includes:
- Absorption correction using spherical harmonics
- Frame scaling
;
_oxdiff_exptl_absorpt_empirical_full_max 1.760
_oxdiff_exptl_absorpt_empirical_full_min 0.783

loop_
_space_group_symop_operation_xyz
'x, y, z'
'-x, -y, -z'

loop_
_atom_site_label
_atom_site_type_symbol
_atom_site_fract_x
_atom_site_fract_y
_atom_site_fract_z
_atom_site_U_iso_or_equiv
_atom_site_adp_type
_atom_site_occupancy
_atom_site_site_symmetry_order
_atom_site_calc_flag
_atom_site_refinement_flags_posn
_atom_site_refinement_flags_adp
_atom_site_refinement_flags_occupancy
_atom_site_disorder_assembly
_atom_site_disorder_group
Ag1 Ag 0.63203(3) 0.86094(2) 0.56462(2) 0.01745(5) Uani 1 1 d . . . . .
Ag2 Ag 0.40664(6) 0.71877(4) 0.64602(2) 0.01646(9) Uani 0.9241(17) 1 d . . P A 1
Ag2' Ag 0.3579(6) 0.7501(4) 0.6281(3) 0.01646(9) Uani 0.0759(17) 1 d . . P A 2
Cl1 Cl 0.37247(13) 1.06738(6) 0.88835(5) 0.0378(2) Uani 1 1 d . . . . .
Cl1A Cl 0.77404(13) 0.67904(6) 0.22420(5) 0.0363(2) Uani 1 1 d . . . . .
Cl1B Cl 1.24883(8) 0.53208(5) 0.82574(4) 0.02185(13) Uani 1 1 d . . . . .
N1 N 0.5509(3) 1.04330(18) 0.74689(17) 0.0250(5) Uani 1 1 d . . . . .
N1A N 0.8121(3) 0.79151(19) 0.31550(16) 0.0243(5) Uani 1 1 d . . . . .
N1B N 1.1457(3) 0.65734(16) 0.67707(15) 0.0161(4) Uani 1 1 d . . . . .
N3 N 0.5404(3) 0.93086(17) 0.66695(15) 0.0193(5) Uani 1 1 d . . . . .
N3A N 0.6616(3) 0.81150(17) 0.44850(15) 0.0176(4) Uani 1 1 d . . . . .
N3B N 0.8598(3) 0.70606(17) 0.62668(15) 0.0193(5) Uani 1 1 d . . . . .
N7 N 0.2226(3) 0.89865(19) 0.83447(16) 0.0238(5) Uani 1 1 d . . . . .
N7A N 0.4882(3) 0.64215(17) 0.39472(15) 0.0199(5) Uani 1 1 d . . . . .
N7B N 0.8369(3) 0.52644(18) 0.82383(15) 0.0191(5) Uani 1 1 d . . . . .
N9 N 0.3276(3) 0.83455(17) 0.72301(15) 0.0182(4) Uani 1 1 d . . . . .
N9A N 0.4534(3) 0.71220(17) 0.50417(15) 0.0173(4) Uani 1 1 d . . . . .
N9B N 0.6537(3) 0.61962(18) 0.72192(17) 0.0223(5) Uani 1 1 d . . . . .
C11A C 0.2967(10) 0.6570(6) 0.2809(4) 0.0291(13) Uani 0.548(9) 1 d D . P B -1
H11A H 0.189177 0.677087 0.307304 0.035 Uiso 0.548(9) 1 calc R U P B -1
C01B C 0.7247(4) 0.7285(2) 0.31172(18) 0.0224(6) Uani 1 1 d . . . . .
C01C C 0.4281(4) 1.0138(2) 0.80356(19) 0.0229(6) Uani 1 1 d . . . . .
C2 C 0.6016(4) 1.0007(2) 0.6819(2) 0.0226(6) Uani 1 1 d . . . . .
H2 H 0.688298 1.022083 0.643290 0.027 Uiso 1 1 calc R U . . .
C2A C 0.7769(4) 0.8304(2) 0.38257(18) 0.0212(5) Uani 1 1 d . . . . .
H2A H 0.839199 0.875339 0.383453 0.025 Uiso 1 1 calc R U . . .
C2B C 1.0233(3) 0.7095(2) 0.61968(18) 0.0181(5) Uani 1 1 d . . . . .
H2B H 1.057992 0.752826 0.569488 0.022 Uiso 1 1 calc R U . . .
C12A C 0.3152(11) 0.6885(6) 0.1949(4) 0.0409(12) Uani 0.498(6) 1 d D . P B -1
H12A H 0.421393 0.669443 0.166880 0.049 Uiso 0.498(6) 1 calc R U P B -1
H12B H 0.221785 0.729464 0.162833 0.049 Uiso 0.498(6) 1 calc R U P B -1
C4 C 0.4140(3) 0.9030(2) 0.72381(18) 0.0178(5) Uani 1 1 d . . . . .
C4A C 0.5751(3) 0.74654(19) 0.44413(17) 0.0158(5) Uani 1 1 d . . . . .
C4B C 0.8171(3) 0.6405(2) 0.69768(18) 0.0173(5) Uani 1 1 d . . . . .
C5 C 0.3519(4) 0.9442(2) 0.79276(18) 0.0200(5) Uani 1 1 d . . . . .
C5A C 0.5997(4) 0.7037(2) 0.37558(18) 0.0187(5) Uani 1 1 d . . . . .
C5B C 0.9328(3) 0.58176(19) 0.76172(17) 0.0159(5) Uani 1 1 d . . . . .
C8 C 0.2139(4) 0.8351(2) 0.78993(19) 0.0238(6) Uani 1 1 d . . . . .
H8 H 0.135455 0.795428 0.804863 0.029 Uiso 1 1 calc R U . . .
C8A C 0.4055(4) 0.6506(2) 0.47132(18) 0.0192(5) Uani 1 1 d . . . . .
H8A H 0.322430 0.616277 0.498550 0.023 Uiso 1 1 calc R U . . .
C8B C 0.6760(4) 0.5545(2) 0.7933(2) 0.0231(6) Uani 1 1 d . . . . .
H8B H 0.587119 0.526851 0.823817 0.028 Uiso 1 1 calc R U . . .
C10 C 0.1035(4) 0.9225(3) 0.9064(2) 0.0340(8) Uani 1 1 d D . . . .
H10A H 0.168967 0.920129 0.953632 0.041 Uiso 1 1 calc R U . C 1
H10B H 0.035090 0.873858 0.927876 0.041 Uiso 1 1 calc R U . C 1
C010 C 1.0993(3) 0.59472(19) 0.74891(17) 0.0157(5) Uani 1 1 d . . . . .
C10A C 0.4446(4) 0.5889(2) 0.3390(2) 0.0281(7) Uani 1 1 d D . . . .
H10C H 0.409771 0.530078 0.374908 0.034 Uiso 1 1 calc R U . B -1
H10D H 0.545221 0.568290 0.303021 0.034 Uiso 1 1 calc R U . B -1
C10B C 0.8911(4) 0.4539(2) 0.90772(18) 0.0241(6) Uani 1 1 d D . . . .
H10E H 0.970561 0.476363 0.932746 0.029 Uiso 1 1 calc R U . D 1
H10F H 0.950647 0.390389 0.898109 0.029 Uiso 1 1 calc R U . D 1
C11' C 0.3650(11) 0.6593(7) 0.2593(5) 0.0291(13) Uani 0.452(9) 1 d D . P B 1
H11' H 0.427442 0.696051 0.215745 0.035 Uiso 0.452(9) 1 calc R U P B 1
C11" C 0.746(3) 0.414(2) 0.9605(17) 0.0262(14) Uani 0.19(3) 1 d D . P E 2
H11" H 0.663735 0.457200 0.986093 0.031 Uiso 0.19(3) 1 calc R U P E 2
C12' C 0.2022(10) 0.6664(6) 0.2540(5) 0.0409(12) Uani 0.502(6) 1 d D . P B 1
H12C H 0.143319 0.628634 0.298633 0.049 Uiso 0.502(6) 1 calc R U P B 1
H12D H 0.144575 0.709395 0.205462 0.049 Uiso 0.502(6) 1 calc R U P B 1
C12" C 0.725(4) 0.326(2) 0.974(2) 0.0437(19) Uani 0.187(19) 1 d D . P E 2
H12E H 0.804213 0.280492 0.949412 0.052 Uiso 0.187(19) 1 calc R U P E 2
H12F H 0.630491 0.307590 1.007651 0.052 Uiso 0.187(19) 1 calc R U P E 2
P1 P 0.73732(10) 0.74831(6) 0.93568(5) 0.02211(15) Uani 1 1 d . . . . .
F1 F 0.6978(3) 0.65955(18) 1.01490(15) 0.0528(6) Uani 1 1 d . . . . .
F2 F 0.8401(3) 0.77579(16) 1.00025(14) 0.0398(5) Uani 1 1 d . . . . .
F3 F 0.5639(3) 0.8191(2) 0.95981(16) 0.0561(7) Uani 1 1 d . . . . .
F4 F 0.6358(3) 0.71980(15) 0.87265(14) 0.0366(5) Uani 1 1 d . . . . .
F5 F 0.9126(3) 0.6775(2) 0.91161(16) 0.0538(7) Uani 1 1 d . . . . .
F6 F 0.7787(3) 0.83725(19) 0.85833(15) 0.0562(7) Uani 1 1 d . . . . .
P2 P 0.000000 1.000000 0.500000 0.0218(2) Uani 1 2 d S . P . .
F7 F -0.0312(2) 0.92604(13) 0.59285(12) 0.0293(4) Uani 1 1 d . . . . .
F8 F 0.1898(2) 0.99364(15) 0.52475(13) 0.0337(4) Uani 1 1 d . . . . .
F9 F -0.0760(3) 1.09267(13) 0.53930(12) 0.0311(4) Uani 1 1 d . . . . .
P3 P 1.000000 0.500000 0.500000 0.01694(18) Uani 1 2 d S . P . .
F10 F 0.8090(2) 0.54373(14) 0.53470(13) 0.0348(4) Uani 1 1 d . . . . .
F11 F 1.0237(2) 0.61050(13) 0.45964(13) 0.0303(4) Uani 1 1 d . . . . .
F12 F 0.9252(3) 0.50517(15) 0.41139(13) 0.0386(5) Uani 1 1 d . . . . .
C11C C -0.0158(7) 1.0263(4) 0.8749(3) 0.0327(12) Uani 0.734(13) 1 d D . P F 1
H11C H 0.034118 1.079077 0.847638 0.039 Uiso 0.734(13) 1 calc R U P F 1
C12C C -0.1838(6) 1.0444(4) 0.8844(4) 0.0361(11) Uani 0.678(6) 1 d D . P F 1
H12G H -0.236937 0.992961 0.911469 0.043 Uiso 0.678(6) 1 calc R U P F 1
H12H H -0.250350 1.108781 0.864126 0.043 Uiso 0.678(6) 1 calc R U P F 1
C1 C -0.0716(15) 1.0538(8) 0.8029(7) 0.0361(11) Uani 0.322(6) 1 d D . P F 2
H1A H 0.020056 1.046670 0.762255 0.043 Uiso 0.322(6) 1 calc R U P F 2
H1B H -0.173475 1.101555 0.786872 0.043 Uiso 0.322(6) 1 calc R U P F 2
C3 C -0.0572(16) 0.9972(11) 0.8821(8) 0.0327(12) Uani 0.266(13) 1 d D . P F 2
H3 H -0.148545 1.004088 0.922924 0.039 Uiso 0.266(13) 1 calc R U P F 2
C11B C 0.7399(6) 0.4419(7) 0.9690(4) 0.0262(14) Uani 0.81(3) 1 d D . P E 1
H11B H 0.671506 0.497151 0.984555 0.031 Uiso 0.81(3) 1 calc R U P E 1
C12B C 0.6986(8) 0.3565(6) 1.0023(5) 0.0437(19) Uani 0.813(19) 1 d D . P E 1
H12I H 0.765292 0.300242 0.987599 0.052 Uiso 0.813(19) 1 calc R U P E 1
H12J H 0.602689 0.352223 1.040494 0.052 Uiso 0.813(19) 1 calc R U P E 1

loop_
_atom_site_aniso_label
_atom_site_aniso_U_11
_atom_site_aniso_U_22
_atom_site_aniso_U_33
_atom_site_aniso_U_23
_atom_site_aniso_U_13
_atom_site_aniso_U_12
Ag1 0.01727(10) 0.01968(10) 0.01768(10) -0.00656(8) 0.00094(7) -0.00759(8)
Ag2 0.01220(15) 0.02147(18) 0.01749(13) -0.00601(13) -0.00097(11) -0.00629(14)
Ag2' 0.01220(15) 0.02147(18) 0.01749(13) -0.00601(13) -0.00097(11) -0.00629(14)
Cl1 0.0627(6) 0.0267(4) 0.0261(4) -0.0125(3) 0.0005(4) -0.0100(4)
Cl1A 0.0606(6) 0.0281(4) 0.0240(4) -0.0132(3) 0.0147(4) -0.0182(4)
Cl1B 0.0129(3) 0.0285(3) 0.0236(3) -0.0043(3) -0.0043(2) -0.0058(2)
N1 0.0294(13) 0.0190(12) 0.0278(13) -0.0083(10) -0.0054(10) -0.0044(10)
N1A 0.0303(13) 0.0227(12) 0.0198(12) -0.0056(10) 0.0041(10) -0.0090(10)
N1B 0.0136(10) 0.0154(10) 0.0199(11) -0.0037(9) -0.0012(8) -0.0056(8)
N3 0.0172(11) 0.0187(11) 0.0219(12) -0.0063(9) -0.0023(9) -0.0030(9)
N3A 0.0180(11) 0.0176(11) 0.0164(11) -0.0037(9) -0.0031(8) -0.0033(9)
N3B 0.0147(11) 0.0183(11) 0.0231(12) -0.0057(9) -0.0013(9) -0.0011(9)
N7 0.0249(12) 0.0272(13) 0.0195(12) -0.0100(10) 0.0034(9) -0.0049(10)
N7A 0.0236(12) 0.0179(11) 0.0188(11) -0.0055(9) -0.0008(9) -0.0060(9)
N7B 0.0168(11) 0.0221(11) 0.0190(11) -0.0036(9) -0.0014(9) -0.0081(9)
N9 0.0163(11) 0.0200(11) 0.0193(11) -0.0073(9) 0.0001(9) -0.0043(9)
N9A 0.0148(10) 0.0200(11) 0.0180(11) -0.0055(9) -0.0024(8) -0.0049(9)
N9B 0.0079(10) 0.0234(12) 0.0408(15) -0.0186(11) -0.0129(9) 0.0040(9)
C11A 0.033(4) 0.039(2) 0.024(3) -0.010(2) -0.007(3) -0.019(3)
C01B 0.0330(16) 0.0162(12) 0.0161(13) -0.0048(10) 0.0023(11) -0.0045(11)
C01C 0.0296(15) 0.0189(13) 0.0203(14) -0.0093(11) -0.0044(11) -0.0002(11)
C2 0.0207(14) 0.0208(13) 0.0284(15) -0.0086(12) -0.0021(11) -0.0062(11)
C2A 0.0239(14) 0.0202(13) 0.0194(13) -0.0031(11) -0.0006(11) -0.0080(11)
C2B 0.0177(12) 0.0152(12) 0.0189(13) -0.0029(10) 0.0017(10) -0.0032(10)
C12A 0.056(4) 0.040(3) 0.032(3) -0.015(2) -0.010(2) -0.011(3)
C4 0.0159(12) 0.0175(12) 0.0188(13) -0.0043(10) -0.0040(10) -0.0014(10)
C4A 0.0148(12) 0.0140(11) 0.0162(12) -0.0012(9) -0.0037(9) -0.0012(9)
C4B 0.0121(11) 0.0202(12) 0.0228(13) -0.0110(11) 0.0018(10) -0.0047(10)
C5 0.0201(13) 0.0189(13) 0.0193(13) -0.0051(10) -0.0019(10) -0.0018(10)
C5A 0.0222(13) 0.0150(12) 0.0181(13) -0.0038(10) -0.0028(10) -0.0037(10)
C5B 0.0158(12) 0.0155(11) 0.0166(12) -0.0057(10) 0.0044(9) -0.0054(10)
C8 0.0224(14) 0.0275(15) 0.0239(14) -0.0090(12) 0.0012(11) -0.0089(12)
C8A 0.0193(13) 0.0206(13) 0.0183(13) -0.0051(10) -0.0022(10) -0.0057(10)
C8B 0.0142(12) 0.0331(16) 0.0287(15) -0.0143(13) 0.0044(11) -0.0129(11)
C10 0.0325(17) 0.047(2) 0.0232(16) -0.0164(15) 0.0088(13) -0.0091(15)
C010 0.0176(12) 0.0137(11) 0.0164(12) -0.0047(9) -0.0025(9) -0.0032(9)
C10A 0.0437(19) 0.0213(14) 0.0253(15) -0.0103(12) 0.0009(13) -0.0151(13)
C10B 0.0165(13) 0.0277(15) 0.0202(14) 0.0084(11) -0.0062(10) -0.0070(11)
C11' 0.033(4) 0.039(2) 0.024(3) -0.010(2) -0.007(3) -0.019(3)
C11" 0.0220(16) 0.036(4) 0.0189(18) -0.0037(19) -0.0020(13) -0.0083(19)
C12' 0.056(4) 0.040(3) 0.032(3) -0.015(2) -0.010(2) -0.011(3)
C12" 0.038(3) 0.058(4) 0.030(3) 0.011(3) -0.004(2) -0.030(3)
P1 0.0209(4) 0.0188(3) 0.0255(4) -0.0041(3) -0.0017(3) -0.0051(3)
F1 0.0550(14) 0.0476(14) 0.0472(13) 0.0211(11) -0.0188(11) -0.0293(12)
F2 0.0455(12) 0.0426(12) 0.0366(11) -0.0134(9) -0.0112(9) -0.0125(10)
F3 0.0418(13) 0.0620(16) 0.0551(15) -0.0291(13) -0.0113(11) 0.0213(12)
F4 0.0340(11) 0.0376(11) 0.0442(12) -0.0162(9) -0.0127(9) -0.0082(9)
F5 0.0275(11) 0.0780(18) 0.0606(15) -0.0457(14) -0.0130(10) 0.0144(11)
F6 0.0712(17) 0.0561(15) 0.0405(13) 0.0178(11) -0.0183(12) -0.0423(13)
P2 0.0221(5) 0.0180(5) 0.0260(5) -0.0037(4) 0.0019(4) -0.0104(4)
F7 0.0353(10) 0.0230(9) 0.0258(9) 0.0005(7) 0.0051(8) -0.0121(8)
F8 0.0261(9) 0.0349(10) 0.0419(11) -0.0059(9) -0.0033(8) -0.0150(8)
F9 0.0395(11) 0.0207(9) 0.0339(10) -0.0085(8) 0.0066(8) -0.0116(8)
P3 0.0164(4) 0.0154(4) 0.0190(5) -0.0041(4) -0.0023(4) -0.0038(4)
F10 0.0224(9) 0.0295(10) 0.0438(12) -0.0053(9) 0.0075(8) -0.0019(8)
F11 0.0301(10) 0.0168(8) 0.0409(11) -0.0014(8) -0.0015(8) -0.0086(7)
F12 0.0569(13) 0.0279(10) 0.0308(10) -0.0107(8) -0.0223(9) 0.0021(9)
C11C 0.029(3) 0.039(3) 0.037(2) -0.020(2) 0.0131(19) -0.015(2)
C12C 0.034(2) 0.033(2) 0.042(3) -0.014(2) 0.002(2) -0.007(2)
C1 0.034(2) 0.033(2) 0.042(3) -0.014(2) 0.002(2) -0.007(2)
C3 0.029(3) 0.039(3) 0.037(2) -0.020(2) 0.0131(19) -0.015(2)
C11B 0.0220(16) 0.036(4) 0.0189(18) -0.0037(19) -0.0020(13) -0.0083(19)
C12B 0.038(3) 0.058(4) 0.030(3) 0.011(3) -0.004(2) -0.030(3)

loop_
_atom_type_symbol
_atom_type_description
_atom_type_scat_dispersion_real
_atom_type_scat_dispersion_imag
_atom_type_scat_source
C C 0.0033 0.0016 'International Tables Vol C Tables 4.2.6.8 and 6.1.1.4'
H H 0.0000 0.0000 'International Tables Vol C Tables 4.2.6.8 and 6.1.1.4'
Ag Ag -0.8971 1.1015 'International Tables Vol C Tables 4.2.6.8 and 6.1.1.4'
Cl Cl 0.1484 0.1585 'International Tables Vol C Tables 4.2.6.8 and 6.1.1.4'
F F 0.0171 0.0103 'International Tables Vol C Tables 4.2.6.8 and 6.1.1.4'
N N 0.0061 0.0033 'International Tables Vol C Tables 4.2.6.8 and 6.1.1.4'
P P 0.1023 0.0942 'International Tables Vol C Tables 4.2.6.8 and 6.1.1.4'

loop_
_geom_angle_atom_site_label_1
_geom_angle_atom_site_label_2
_geom_angle_atom_site_label_3
_geom_angle
_geom_angle_site_symmetry_1
_geom_angle_site_symmetry_3
_geom_angle_publ_flag
N3 Ag1 Ag2 88.35(7) . . ?
N3 Ag1 Ag2' 86.90(9) . . ?
N3 Ag1 N3A 165.52(9) . . ?
N3 Ag1 N3B 106.79(8) . . ?
N3A Ag1 Ag2 88.54(6) . . ?
N3A Ag1 Ag2' 87.48(9) . . ?
N3A Ag1 N3B 86.59(8) . . ?
N3B Ag1 Ag2 80.15(6) . . ?
N3B Ag1 Ag2' 90.47(14) . . ?
N1B Ag2 Ag1 157.71(6) 1_455 . ?
N9 Ag2 Ag1 76.05(6) . . ?
N9 Ag2 N1B 98.22(8) . 1_455 ?
N9 Ag2 N9A 139.45(9) . . ?
N9 Ag2 N9B 97.71(8) . . ?
N9A Ag2 Ag1 75.99(6) . . ?
N9A Ag2 N1B 96.66(8) . 1_455 ?
N9A Ag2 N9B 108.10(8) . . ?
N9B Ag2 Ag1 84.40(7) . . ?
N9B Ag2 N1B 117.85(9) . 1_455 ?
N1B Ag2' Ag1 178.1(2) 1_455 . ?
N9 Ag2' Ag1 78.28(11) . . ?
N9 Ag2' N1B 103.29(15) . 1_455 ?
N9 Ag2' N9A 155.3(2) . . ?
N9A Ag2' Ag1 77.81(11) . . ?
N9A Ag2' N1B 100.74(15) . 1_455 ?
C01C N1 C2 118.0(3) . . ?
C01B N1A C2A 118.2(3) . . ?
C2B N1B Ag2 113.00(17) . 1_655 ?
C2B N1B Ag2' 100.7(2) . 1_655 ?
C010 N1B Ag2 128.36(18) . 1_655 ?
C010 N1B Ag2' 138.8(2) . 1_655 ?
C010 N1B C2B 117.3(2) . . ?
C2 N3 Ag1 125.5(2) . . ?
C2 N3 C4 114.5(2) . . ?
C4 N3 Ag1 119.90(18) . . ?
C2A N3A Ag1 125.50(19) . . ?
C2A N3A C4A 114.3(2) . . ?
C4A N3A Ag1 119.64(18) . . ?
C2B N3B Ag1 119.74(18) . . ?
C2B N3B C4B 114.5(2) . . ?
C4B N3B Ag1 117.99(17) . . ?
C5 N7 C10 127.1(3) . . ?
C8 N7 C5 106.2(2) . . ?
C8 N7 C10 126.3(3) . . ?
C5A N7A C10A 128.3(2) . . ?
C8A N7A C5A 105.9(2) . . ?
C8A N7A C10A 125.2(3) . . ?
C5B N7B C10B 128.7(2) . . ?
C8B N7B C5B 105.3(2) . . ?
C8B N7B C10B 125.9(2) . . ?
C4 N9 Ag2 127.03(18) . . ?
C4 N9 Ag2' 128.0(2) . . ?
C8 N9 Ag2 127.3(2) . . ?
C8 N9 Ag2' 127.8(2) . . ?
C8 N9 C4 104.1(2) . . ?
C4A N9A Ag2 127.48(18) . . ?
C4A N9A Ag2' 128.4(2) . . ?
C8A N9A Ag2 126.08(19) . . ?
C8A N9A Ag2' 127.8(2) . . ?
C8A N9A C4A 103.9(2) . . ?
C4B N9B Ag2 121.5(2) . . ?
C8B N9B Ag2 133.6(2) . . ?
C8B N9B C4B 103.9(2) . . ?
C12A C11A H11A 118.3 . . ?
C12A C11A C10A 123.4(7) . . ?
C10A C11A H11A 118.3 . . ?
C11' C11A H11A 160.2 . . ?
C11' C11A C12A 53.7(10) . . ?
C11' C11A C10A 72.6(10) . . ?
C11' C11A C12' 119.1(13) . . ?
C12' C11A H11A 60.2 . . ?
C12' C11A C12A 66.1(7) . . ?
C12' C11A C10A 151.3(9) . . ?
N1A C01B Cl1A 117.0(2) . . ?
N1A C01B C5A 120.7(3) . . ?
C5A C01B Cl1A 122.3(2) . . ?
N1 C01C Cl1 116.4(2) . . ?
N1 C01C C5 120.1(3) . . ?
C5 C01C Cl1 123.6(2) . . ?
N1 C2 H2 116.6 . . ?
N3 C2 N1 126.8(3) . . ?
N3 C2 H2 116.6 . . ?
N1A C2A N3A 126.8(3) . . ?
N1A C2A H2A 116.6 . . ?
N3A C2A H2A 116.6 . . ?
N1B C2B H2B 116.3 . . ?
N3B C2B N1B 127.4(3) . . ?
N3B C2B H2B 116.3 . . ?
C11A C12A H12A 120.0 . . ?
C11A C12A H12B 120.0 . . ?
H12A C12A H12B 120.0 . . ?
C11' C12A C11A 27.2(4) . . ?
C11' C12A H12A 94.4 . . ?
C11' C12A H12B 144.4 . . ?
C11' C12A C12' 66.7(6) . . ?
C12' C12A C11A 39.8(5) . . ?
C12' C12A H12A 149.2 . . ?
C12' C12A H12B 84.8 . . ?
N3 C4 N9 126.7(2) . . ?
N3 C4 C5 122.4(3) . . ?
N9 C4 C5 110.8(2) . . ?
N3A C4A N9A 126.3(2) . . ?
N3A C4A C5A 123.2(2) . . ?
N9A C4A C5A 110.5(2) . . ?
N3B C4B N9B 127.2(3) . . ?
N3B C4B C5B 123.4(2) . . ?
C5B C4B N9B 109.4(2) . . ?
N7 C5 C01C 136.8(3) . . ?
N7 C5 C4 105.1(2) . . ?
C01C C5 C4 118.0(3) . . ?
N7A C5A C01B 137.5(3) . . ?
N7A C5A C4A 105.6(2) . . ?
C01B C5A C4A 116.8(3) . . ?
N7B C5B C4B 104.8(2) . . ?
N7B C5B C010 138.2(3) . . ?
C010 C5B C4B 116.9(2) . . ?
N7 C8 H8 123.1 . . ?
N9 C8 N7 113.7(3) . . ?
N9 C8 H8 123.1 . . ?
N7A C8A H8A 122.9 . . ?
N9A C8A N7A 114.1(3) . . ?
N9A C8A H8A 122.9 . . ?
N7B C8B H8B 121.7 . . ?
N9B C8B N7B 116.5(3) . . ?
N9B C8B H8B 121.7 . . ?
N7 C10 H10A 109.7 . . ?
N7 C10 H10B 109.7 . . ?
N7 C10 C11C 109.9(3) . . ?
H10A C10 H10B 108.2 . . ?
C11C C10 H10A 109.7 . . ?
C11C C10 H10B 109.7 . . ?
C3 C10 N7 116.4(6) . . ?
N1B C010 Cl1B 118.4(2) . . ?
N1B C010 C5B 120.5(2) . . ?
C5B C010 Cl1B 121.1(2) . . ?
N7A C10A C11A 110.1(4) . . ?
N7A C10A H10C 109.6 . . ?
N7A C10A H10D 109.6 . . ?
N7A C10A C11' 111.0(4) . . ?
C11A C10A H10C 109.6 . . ?
C11A C10A H10D 109.6 . . ?
H10C C10A H10D 108.2 . . ?
C11' C10A C11A 23.4(3) . . ?
C11' C10A H10C 127.2 . . ?
C11' C10A H10D 88.1 . . ?
N7B C10B H10E 109.5 . . ?
N7B C10B H10F 109.5 . . ?
N7B C10B C11" 112.9(12) . . ?
N7B C10B C11B 110.9(3) . . ?
H10E C10B H10F 108.1 . . ?
C11B C10B H10E 109.5 . . ?
C11B C10B H10F 109.5 . . ?
C11A C11' C12A 99.1(11) . . ?
C11A C11' C10A 84.0(10) . . ?
C11A C11' H11' 148.7 . . ?
C11A C11' C12' 36.5(9) . . ?
C12A C11' C10A 161.2(10) . . ?
C12A C11' H11' 62.2 . . ?
C12A C11' C12' 63.2(6) . . ?
C10A C11' H11' 122.1 . . ?
C12' C11' C10A 115.8(7) . . ?
C12' C11' H11' 122.1 . . ?
C10B C11" H11" 117.0 . . ?
C12" C11" C10B 126(2) . . ?
C12" C11" H11" 117.0 . . ?
C11A C12' C12A 74.1(7) . . ?
C11A C12' C11' 24.5(6) . . ?
C11A C12' H12C 98.7 . . ?
C11A C12' H12D 139.4 . . ?
C12A C12' C11' 50.0(6) . . ?
C12A C12' H12C 160.2 . . ?
C12A C12' H12D 72.6 . . ?
C11' C12' H12C 120.0 . . ?
C11' C12' H12D 120.0 . . ?
H12C C12' H12D 120.0 . . ?
C11" C12" H12E 120.0 . . ?
C11" C12" H12F 120.0 . . ?
H12E C12" H12F 120.0 . . ?
F1 P1 F2 88.29(13) . . ?
F3 P1 F1 89.80(15) . . ?
F3 P1 F2 90.71(13) . . ?
F3 P1 F4 89.51(13) . . ?
F3 P1 F5 179.59(15) . . ?
F3 P1 F6 90.18(16) . . ?
F4 P1 F1 91.02(13) . . ?
F4 P1 F2 179.28(12) . . ?
F5 P1 F1 90.35(15) . . ?
F5 P1 F2 88.92(12) . . ?
F5 P1 F4 90.87(12) . . ?
F6 P1 F1 178.71(14) . . ?
F6 P1 F2 90.42(13) . . ?
F6 P1 F4 90.26(13) . . ?
F6 P1 F5 89.67(16) . . ?
F7 P2 F7 180.00(16) 2_576 . ?
F7 P2 F8 89.76(10) 2_576 . ?
F7 P2 F8 90.24(10) . . ?
F7 P2 F8 90.24(10) 2_576 2_576 ?
F7 P2 F8 89.76(10) . 2_576 ?
F7 P2 F9 90.12(9) . 2_576 ?
F7 P2 F9 90.12(9) 2_576 . ?
F7 P2 F9 89.88(9) . . ?
F7 P2 F9 89.88(9) 2_576 2_576 ?
F8 P2 F8 180.00(14) 2_576 . ?
F8 P2 F9 90.03(10) 2_576 . ?
F8 P2 F9 89.97(10) 2_576 2_576 ?
F8 P2 F9 90.03(10) . 2_576 ?
F8 P2 F9 89.97(10) . . ?
F9 P2 F9 180.00(11) 2_576 . ?
F10 P3 F10 180.0 2_766 . ?
F11 P3 F10 89.51(10) 2_766 2_766 ?
F11 P3 F10 89.51(10) . . ?
F11 P3 F10 90.49(10) 2_766 . ?
F11 P3 F10 90.49(10) . 2_766 ?
F11 P3 F11 180.0 2_766 . ?
F12 P3 F10 90.29(11) 2_766 . ?
F12 P3 F10 90.29(11) . 2_766 ?
F12 P3 F10 89.71(11) 2_766 2_766 ?
F12 P3 F10 89.71(11) . . ?
F12 P3 F11 89.82(10) . 2_766 ?
F12 P3 F11 89.82(10) 2_766 . ?
F12 P3 F11 90.18(10) . . ?
F12 P3 F11 90.18(10) 2_766 2_766 ?
F12 P3 F12 180.0 2_766 . ?
C10 C11C H11C 118.3 . . ?
C12C C11C C10 123.4(6) . . ?
C12C C11C H11C 118.3 . . ?
C11C C12C H12G 120.0 . . ?
C11C C12C H12H 120.0 . . ?
H12G C12C H12H 120.0 . . ?
H1A C1 H1B 120.0 . . ?
C3 C1 H1A 120.0 . . ?
C3 C1 H1B 120.0 . . ?
C10 C3 H3 120.3 . . ?
C1 C3 C10 119.5(10) . . ?
C1 C3 H3 120.3 . . ?
C10B C11B H11B 118.6 . . ?
C12B C11B C10B 122.8(6) . . ?
C12B C11B H11B 118.6 . . ?
C11B C12B H12I 120.0 . . ?
C11B C12B H12J 120.0 . . ?
H12I C12B H12J 120.0 . . ?

loop_
_geom_bond_atom_site_label_1
_geom_bond_atom_site_label_2
_geom_bond_distance
_geom_bond_site_symmetry_2
_geom_bond_publ_flag
Ag1 Ag2 3.0169(3) . ?
Ag1 Ag2' 2.982(3) . ?
Ag1 N3 2.151(2) . ?
Ag1 N3A 2.172(2) . ?
Ag1 N3B 2.522(2) . ?
Ag2 N1B 2.439(2) 1_455 ?
Ag2 N9 2.300(2) . ?
Ag2 N9A 2.305(2) . ?
Ag2 N9B 2.361(2) . ?
Ag2' N1B 2.374(4) 1_455 ?
Ag2' N9 2.195(4) . ?
Ag2' N9A 2.228(4) . ?
Cl1 C01C 1.731(3) . ?
Cl1A C01B 1.732(3) . ?
Cl1B C010 1.715(3) . ?
N1 C01C 1.328(4) . ?
N1 C2 1.343(4) . ?
N1A C01B 1.318(4) . ?
N1A C2A 1.336(4) . ?
N1B C2B 1.349(4) . ?
N1B C010 1.326(3) . ?
N3 C2 1.337(4) . ?
N3 C4 1.344(4) . ?
N3A C2A 1.336(4) . ?
N3A C4A 1.340(3) . ?
N3B C2B 1.322(4) . ?
N3B C4B 1.330(4) . ?
N7 C5 1.380(4) . ?
N7 C8 1.354(4) . ?
N7 C10 1.476(4) . ?
N7A C5A 1.379(4) . ?
N7A C8A 1.354(4) . ?
N7A C10A 1.479(4) . ?
N7B C5B 1.381(3) . ?
N7B C8B 1.361(4) . ?
N7B C10B 1.481(4) . ?
N9 C4 1.366(4) . ?
N9 C8 1.327(4) . ?
N9A C4A 1.373(3) . ?
N9A C8A 1.328(3) . ?
N9B C4B 1.411(3) . ?
N9B C8B 1.252(4) . ?
C11A H11A 0.9300 . ?
C11A C12A 1.329(7) . ?
C11A C10A 1.542(7) . ?
C11A C11' 0.616(8) . ?
C11A C12' 0.884(9) . ?
C01B C5A 1.385(4) . ?
C01C C5 1.380(4) . ?
C2 H2 0.9300 . ?
C2A H2A 0.9300 . ?
C2B H2B 0.9300 . ?
C12A H12A 0.9300 . ?
C12A H12B 0.9300 . ?
C12A C11' 1.084(10) . ?
C12A C12' 1.263(11) . ?
C4 C5 1.399(4) . ?
C4A C5A 1.398(4) . ?
C4B C5B 1.401(4) . ?
C5B C010 1.386(4) . ?
C8 H8 0.9300 . ?
C8A H8A 0.9300 . ?
C8B H8B 0.9300 . ?
C10 H10A 0.9700 . ?
C10 H10B 0.9700 . ?
C10 C11C 1.534(6) . ?
C10 C3 1.461(9) . ?
C10A H10C 0.9700 . ?
C10A H10D 0.9700 . ?
C10A C11' 1.479(7) . ?
C10B H10E 0.9700 . ?
C10B H10F 0.9700 . ?
C10B C11" 1.495(10) . ?
C10B C11B 1.483(5) . ?
C11' H11' 0.9300 . ?
C11' C12' 1.300(8) . ?
C11" H11" 0.9300 . ?
C11" C12" 1.299(10) . ?
C12' H12C 0.9300 . ?
C12' H12D 0.9300 . ?
C12" H12E 0.9300 . ?
C12" H12F 0.9300 . ?
P1 F1 1.593(2) . ?
P1 F2 1.610(2) . ?
P1 F3 1.581(2) . ?
P1 F4 1.592(2) . ?
P1 F5 1.591(2) . ?
P1 F6 1.584(2) . ?
P2 F7 1.5995(17) . ?
P2 F7 1.5995(17) 2_576 ?
P2 F8 1.6026(19) 2_576 ?
P2 F8 1.6026(19) . ?
P2 F9 1.6055(18) . ?
P2 F9 1.6055(18) 2_576 ?
P3 F10 1.5996(18) 2_766 ?
P3 F10 1.5997(18) . ?
P3 F11 1.5995(17) 2_766 ?
P3 F11 1.5996(17) . ?
P3 F12 1.5992(18) . ?
P3 F12 1.5992(18) 2_766 ?
C11C H11C 0.9300 . ?
C11C C12C 1.307(6) . ?
C12C H12G 0.9300 . ?
C12C H12H 0.9300 . ?
C1 H1A 0.9300 . ?
C1 H1B 0.9300 . ?
C1 C3 1.299(9) . ?
C3 H3 0.9300 . ?
C11B H11B 0.9300 . ?
C11B C12B 1.313(8) . ?
C12B H12I 0.9300 . ?
C12B H12J 0.9300 . ?

loop_
_geom_torsion_atom_site_label_1
_geom_torsion_atom_site_label_2
_geom_torsion_atom_site_label_3
_geom_torsion_atom_site_label_4
_geom_torsion
_geom_torsion_site_symmetry_1
_geom_torsion_site_symmetry_2
_geom_torsion_site_symmetry_3
_geom_torsion_site_symmetry_4
_geom_torsion_publ_flag
Ag1 N3 C2 N1 -177.6(2) . . . . ?
Ag1 N3 C4 N9 -2.6(4) . . . . ?
Ag1 N3 C4 C5 178.5(2) . . . . ?
Ag1 N3A C2A N1A 171.4(2) . . . . ?
Ag1 N3A C4A N9A 6.1(4) . . . . ?
Ag1 N3A C4A C5A -173.5(2) . . . . ?
Ag1 N3B C2B N1B 146.1(2) . . . . ?
Ag1 N3B C4B N9B 31.7(3) . . . . ?
Ag1 N3B C4B C5B -147.1(2) . . . . ?
Ag2 N1B C2B N3B -167.5(2) 1_655 . . . ?
Ag2 N1B C010 Cl1B -11.0(3) 1_655 . . . ?
Ag2 N1B C010 C5B 168.06(18) 1_655 . . . ?
Ag2 N9 C4 N3 15.3(4) . . . . ?
Ag2 N9 C4 C5 -165.68(18) . . . . ?
Ag2 N9 C8 N7 165.51(19) . . . . ?
Ag2 N9A C4A N3A -17.7(4) . . . . ?
Ag2 N9A C4A C5A 161.95(18) . . . . ?
Ag2 N9A C8A N7A -162.38(18) . . . . ?
Ag2 N9B C4B N3B -9.2(4) . . . . ?
Ag2 N9B C4B C5B 169.75(16) . . . . ?
Ag2 N9B C8B N7B -167.65(19) . . . . ?
Ag2' N1B C2B N3B -163.2(3) 1_655 . . . ?
Ag2' N1B C010 Cl1B -21.6(4) 1_655 . . . ?
Ag2' N1B C010 C5B 157.4(3) 1_655 . . . ?
Ag2' N9 C4 N3 -2.0(5) . . . . ?
Ag2' N9 C4 C5 177.0(3) . . . . ?
Ag2' N9 C8 N7 -177.2(3) . . . . ?
Ag2' N9A C4A N3A -0.3(4) . . . . ?
Ag2' N9A C4A C5A 179.3(3) . . . . ?
Ag2' N9A C8A N7A -179.5(3) . . . . ?
Cl1 C01C C5 N7 1.8(5) . . . . ?
Cl1 C01C C5 C4 -177.0(2) . . . . ?
Cl1A C01B C5A N7A 1.4(5) . . . . ?
Cl1A C01B C5A C4A 178.3(2) . . . . ?
N1 C01C C5 N7 -177.9(3) . . . . ?
N1 C01C C5 C4 3.3(4) . . . . ?
N1A C01B C5A N7A -178.4(3) . . . . ?
N1A C01B C5A C4A -1.6(4) . . . . ?
N3 C4 C5 N7 178.8(3) . . . . ?
N3 C4 C5 C01C -2.1(4) . . . . ?
N3A C4A C5A N7A -179.9(2) . . . . ?
N3A C4A C5A C01B 2.3(4) . . . . ?
N3B C4B C5B N7B 178.8(2) . . . . ?
N3B C4B C5B C010 0.4(4) . . . . ?
N7 C10 C11C C12C 126.6(5) . . . . ?
N7 C10 C3 C1 -15.5(19) . . . . ?
N7A C10A C11' C11A -92.1(14) . . . . ?
N7A C10A C11' C12A 167(3) . . . . ?
N7A C10A C11' C12' -110.6(8) . . . . ?
N7B C5B C010 Cl1B -1.4(5) . . . . ?
N7B C5B C010 N1B 179.6(3) . . . . ?
N7B C10B C11" C12" 107(3) . . . . ?
N7B C10B C11B C12B 120.2(5) . . . . ?
N9 C4 C5 N7 -0.3(3) . . . . ?
N9 C4 C5 C01C 178.9(3) . . . . ?
N9A C4A C5A N7A 0.4(3) . . . . ?
N9A C4A C5A C01B -177.4(2) . . . . ?
N9B C4B C5B N7B -0.1(3) . . . . ?
N9B C4B C5B C010 -178.6(2) . . . . ?
C11A C12A C11' C10A 98(3) . . . . ?
C11A C12A C11' C12' 6.6(14) . . . . ?
C11A C12A C12' C11' -4.7(10) . . . . ?
C11A C10A C11' C12A -101(3) . . . . ?
C11A C10A C11' C12' -18.5(9) . . . . ?
C11A C11' C12' C12A 169(2) . . . . ?
C01B N1A C2A N3A 0.8(5) . . . . ?
C01C N1 C2 N3 0.5(5) . . . . ?
C2 N1 C01C Cl1 177.7(2) . . . . ?
C2 N1 C01C C5 -2.6(4) . . . . ?
C2 N3 C4 N9 179.0(3) . . . . ?
C2 N3 C4 C5 0.1(4) . . . . ?
C2A N1A C01B Cl1A -179.7(2) . . . . ?
C2A N1A C01B C5A 0.1(4) . . . . ?
C2A N3A C4A N9A 178.2(3) . . . . ?
C2A N3A C4A C5A -1.5(4) . . . . ?
C2B N1B C010 Cl1B -176.65(19) . . . . ?
C2B N1B C010 C5B 2.4(4) . . . . ?
C2B N3B C4B N9B -179.2(3) . . . . ?
C2B N3B C4B C5B 2.0(4) . . . . ?
C12A C11A C10A N7A 114.8(7) . . . . ?
C12A C11A C10A C11' 18.0(11) . . . . ?
C12A C11A C11' C10A -161.3(11) . . . . ?
C12A C11A C11' C12' -10(2) . . . . ?
C12A C11A C12' C11' 8.8(18) . . . . ?
C12A C11' C12' C11A -169(2) . . . . ?
C4 N3 C2 N1 0.7(4) . . . . ?
C4 N9 C8 N7 -0.7(3) . . . . ?
C4A N3A C2A N1A -0.1(4) . . . . ?
C4A N9A C8A N7A 0.4(3) . . . . ?
C4B N3B C2B N1B -2.5(4) . . . . ?
C4B N9B C8B N7B 0.5(3) . . . . ?
C4B C5B C010 Cl1B 176.29(19) . . . . ?
C4B C5B C010 N1B -2.7(4) . . . . ?
C5 N7 C8 N9 0.5(4) . . . . ?
C5 N7 C10 C11C 66.2(5) . . . . ?
C5 N7 C10 C3 89.5(9) . . . . ?
C5A N7A C8A N9A -0.1(3) . . . . ?
C5A N7A C10A C11A -86.0(5) . . . . ?
C5A N7A C10A C11' -61.0(5) . . . . ?
C5B N7B C8B N9B -0.6(3) . . . . ?
C5B N7B C10B C11" 175.7(13) . . . . ?
C5B N7B C10B C11B 157.1(5) . . . . ?
C8 N7 C5 C01C -179.1(3) . . . . ?
C8 N7 C5 C4 -0.2(3) . . . . ?
C8 N7 C10 C11C -105.9(4) . . . . ?
C8 N7 C10 C3 -82.5(9) . . . . ?
C8 N9 C4 N3 -178.4(3) . . . . ?
C8 N9 C4 C5 0.6(3) . . . . ?
C8A N7A C5A C01B 176.9(3) . . . . ?
C8A N7A C5A C4A -0.2(3) . . . . ?
C8A N7A C10A C11A 83.8(4) . . . . ?
C8A N7A C10A C11' 108.8(5) . . . . ?
C8A N9A C4A N3A 179.8(3) . . . . ?
C8A N9A C4A C5A -0.5(3) . . . . ?
C8B N7B C5B C4B 0.4(3) . . . . ?
C8B N7B C5B C010 178.3(3) . . . . ?
C8B N7B C10B C11" -2.1(13) . . . . ?
C8B N7B C10B C11B -20.7(6) . . . . ?
C8B N9B C4B N3B -179.1(3) . . . . ?
C8B N9B C4B C5B -0.2(3) . . . . ?
C10 N7 C5 C01C 7.6(6) . . . . ?
C10 N7 C5 C4 -173.5(3) . . . . ?
C10 N7 C8 N9 173.9(3) . . . . ?
C010 N1B C2B N3B 0.3(4) . . . . ?
C10A N7A C5A C01B -11.7(5) . . . . ?
C10A N7A C5A C4A 171.2(3) . . . . ?
C10A N7A C8A N9A -171.9(3) . . . . ?
C10A C11A C12A C11' -21.5(13) . . . . ?
C10A C11A C12A C12' 148.9(11) . . . . ?
C10A C11A C11' C12A 161.3(11) . . . . ?
C10A C11A C11' C12' 151.3(13) . . . . ?
C10A C11A C12' C12A -116.3(18) . . . . ?
C10A C11A C12' C11' -108(3) . . . . ?
C10A C11' C12' C11A 32.0(16) . . . . ?
C10A C11' C12' C12A -159.0(11) . . . . ?
C10B N7B C5B C4B -177.8(3) . . . . ?
C10B N7B C5B C010 0.2(5) . . . . ?
C10B N7B C8B N9B 177.6(3) . . . . ?
C11' C11A C12A C12' 170(2) . . . . ?
C11' C11A C10A N7A 96.8(14) . . . . ?
C11' C11A C12' C12A -8.8(18) . . . . ?
C11' C12A C12' C11A 4.7(10) . . . . ?
C12' C11A C12A C11' -170(2) . . . . ?
C12' C11A C10A N7A -144.1(17) . . . . ?
C12' C11A C10A C11' 119(3) . . . . ?
C12' C11A C11' C12A 10(2) . . . . ?
C12' C11A C11' C10A -151.3(13) . . . . ?
C12' C12A C11' C11A -6.6(14) . . . . ?
C12' C12A C11' C10A 92(3) . . . . ?
